data_7218791
loop_
_publ_author_name
'Dey, Tanusri'
'Ghosh, Soumen'
'Mareddy, Jyoti'
'Anireddy, Jayashree'
'Pal, Sarbani'
'Mukherjee, Alok K.'

_publ_section_title
;
 Structural study of three nimesulidetriazole derivatives using X-ray
 powder diffraction: effect of substitution on supramolecular assembly
;
_journal_issue 4
_journal_name_full CrystEngComm
_journal_page_first 764
_journal_paper_doi 10.1039/C4CE01650E
_journal_volume 17
_journal_year 2015
_chemical_formula_moiety C21H18N4O3S
_chemical_formula_structural C21H18N4O3S
_chemical_formula_sum 'C21 H18 N4 O3 S'
_chemical_formula_weight 406.46
_chemical_name_systematic ' N-(2-phenoxy-4(4-phenyl-1H-1,2,3-triazole-1-yl)phenyl)methanesulfonamide'
_space_group_IT_number 14
_symmetry_cell_setting monoclinic
_symmetry_space_group_name_Hall '-P 2ybc'
_symmetry_space_group_name_H-M 'P 1 21/c 1'
_audit_creation_date 2014-04-29T19:46
_audit_creation_method 'from EXP file using GSAS2CIF'
_audit_update_record ' 2014-04-29T19:46  Initial CIF as created by GSAS2CIF'
_cell_angle_alpha 90.0
_cell_angle_beta 104.400(4)
_cell_angle_gamma 90.0
_cell_formula_units_Z 4
_cell_length_a 20.6425(14)
_cell_length_b 8.8968(6)
_cell_length_c 11.2958(10)
_cell_measurement_temperature 293
_cell_volume 2009.3(3)
_computing_structure_refinement GSAS
_diffrn_ambient_temperature 293
_diffrn_radiation_polarisn_ratio 0.5
_diffrn_radiation_probe x-ray
_diffrn_radiation_wavelength 1.5418
_exptl_absorpt_correction_T_max 1.00000
_exptl_absorpt_correction_T_min 1.00000
_exptl_absorpt_process_details
;   GSAS Absorption/surface roughness correction: function number 0
 No correction is applied.
;
_pd_block_id 2014-04-29T19:46|11|y|y
_pd_calc_method 'Rietveld Refinement'
_pd_instr_location ' ?'
_pd_meas_2theta_range_inc 0.01987
_pd_meas_2theta_range_max 100.01032
_pd_meas_2theta_range_min 7.0
_pd_meas_number_of_points 4681
_pd_phase_name 'from F:/Tanusri/Ar series/Ar1/gsas7_3_14/p21c4.cif'
_pd_proc_2theta_range_inc 0.01987
_pd_proc_2theta_range_max 100.01032
_pd_proc_2theta_range_min 7.0
_pd_proc_info_datetime 2014-04-29T19:46:48
_pd_proc_info_excluded_regions ' ?'
_pd_proc_ls_background_function
;   GSAS Background function number 1 with 20 terms.
 Shifted Chebyshev function of 1st kind
      1:    1103.23     2:   -605.042     3:    45.4453     4:    171.972    
      5:   -193.859     6:    140.707     7:   -69.9787     8:    8.28811    
      9:    36.2014    10:   -35.8648    11:    26.6543    12:   -15.1079    
     13:    28.2828    14:   -45.0549    15:    55.0636    16:   -38.8006    
     17:    15.5199    18:    6.42745    19:   -13.6490    20:    14.6464    
;
_pd_proc_ls_peak_cutoff 0.01000
_pd_proc_ls_pref_orient_corr
;   Spherical Harmonic ODF
 Spherical harmonic order= 12
 The sample symmetry is: cylindrical (fiber texture)
 Index =  2  0 -2   Coeff=   -0.0908
 Index =  2  0  0   Coeff=   -0.1591
 Index =  2  0  2   Coeff=   -0.0617
 Index =  4  0 -4   Coeff=   -0.0688
 Index =  4  0 -2   Coeff=    0.1700
 Index =  4  0  0   Coeff=    0.1455
 Index =  4  0  2   Coeff=    0.2699
 Index =  4  0  4   Coeff=    0.1054
 Index =  6  0 -6   Coeff=   -0.2230
 Index =  6  0 -4   Coeff=    0.1689
 Index =  6  0 -2   Coeff=    0.4618
 Index =  6  0  0   Coeff=   -0.2464
 Index =  6  0  2   Coeff=   -0.0957
 Index =  6  0  4   Coeff=    0.3316
 Index =  6  0  6   Coeff=    0.2713
 Index =  8  0 -8   Coeff=    0.1354
 Index =  8  0 -6   Coeff=    0.3331
 Index =  8  0 -4   Coeff=    0.1018
 Index =  8  0 -2   Coeff=    0.1714
 Index =  8  0  0   Coeff=    0.5830
 Index =  8  0  2   Coeff=   -0.3410
 Index =  8  0  4   Coeff=    0.2445
 Index =  8  0  6   Coeff=    0.1211
 Index =  8  0  8   Coeff=   -0.2755
 Index = 10  0-10   Coeff=   -0.2484
 Index = 10  0 -8   Coeff=    0.1213
 Index = 10  0 -6   Coeff=    0.4397
 Index = 10  0 -4   Coeff=   -0.0299
 Index = 10  0 -2   Coeff=    0.0939
 Index = 10  0  0   Coeff=    0.3448
 Index = 10  0  2   Coeff=    0.0318
 Index = 10  0  4   Coeff=   -0.0910
 Index = 10  0  6   Coeff=    0.1721
 Index = 10  0  8   Coeff=    0.0021
 Index = 10  0 10   Coeff=   -0.0768
 Index = 12  0-12   Coeff=    0.1603
 Index = 12  0-10   Coeff=   -0.2081
 Index = 12  0 -8   Coeff=    0.2091
 Index = 12  0 -6   Coeff=   -0.4146
 Index = 12  0 -4   Coeff=    0.1703
 Index = 12  0 -2   Coeff=   -0.3160
 Index = 12  0  0   Coeff=   -0.3009
 Index = 12  0  2   Coeff=    0.2137
 Index = 12  0  4   Coeff=    0.5764
 Index = 12  0  6   Coeff=    0.1165
 Index = 12  0  8   Coeff=    0.5183
 Index = 12  0 10   Coeff=   -0.1983
 Index = 12  0 12   Coeff=   -0.1401
 Prefered orientation correction range: Min=  -0.85201, Max=   2.45573
;
_pd_proc_ls_profile_function
;
 CW Profile function number 2 with  18 terms
 Profile coefficients for Simpson's rule integration of pseudovoigt function
 C.J. Howard (1982). J. Appl. Cryst.,15,615-620.
 P. Thompson, D.E. Cox & J.B. Hastings (1987). J. Appl. Cryst.,20,79-83.
 Peak tails are ignored  where the intensity is below 0.0100 times the peak
   Aniso. broadening axis   0.0   0.0   1.0
;
_pd_proc_ls_prof_R_factor 0.0234
_pd_proc_ls_prof_wR_expected 0.0264
_pd_proc_ls_prof_wR_factor 0.0308
_pd_proc_number_of_points 4681
_pd_spec_mounting ' ?'
_refine_ls_goodness_of_fit_all 1.22
_refine_ls_matrix_type full
_refine_ls_number_parameters 168
_refine_ls_number_restraints 114
_refine_ls_R_Fsqd_factor 0.09093
_refine_ls_shift/su_max 0.04
_refine_ls_shift/su_mean 0.00
_reflns_d_resolution_high 1.007
_reflns_d_resolution_low 9.997
_reflns_limit_h_max 20
_reflns_limit_h_min 0
_reflns_limit_k_max 8
_reflns_limit_k_min 0
_reflns_limit_l_max 10
_reflns_limit_l_min -11
_reflns_number_total 2060
_cod_data_source_file c4ce01650e1.cif
_cod_data_source_block 11_publ
_cod_depositor_comments
;
The following automatic conversions were performed:

'_geom_bond_publ_flag' value 'N' changed to 'n' according to
/usr/data/users/saulius/crontab/automatic-downloads/rss-feeds/RSC/lib/dictionaries/cif_core.dic
dictionary named 'cif_core.dic' version 2.4.2 from 2011-04-26 (82
times).

'_geom_angle_publ_flag' value 'N' changed to 'n' according
to
/usr/data/users/saulius/crontab/automatic-downloads/rss-feeds/RSC/lib/dictionaries/cif_core.dic
dictionary named 'cif_core.dic' version 2.4.2 from 2011-04-26 (78
times).

Automatic conversion script
Id: cif_fix_values 2827 2014-09-09 07:05:25Z andrius 

 Adding full bibliography for 7218791--7218793.cif.
;
_cod_original_cell_volume 2009.3(4)
_cod_database_code 7218791
_gsas_exptl_extinct_corr_t_min 1.00000
_gsas_exptl_extinct_corr_t_max 1.00000

loop_
_symmetry_equiv_pos_site_id
_symmetry_equiv_pos_as_xyz
1 +x,+y,+z
2 -x,+y+1/2,-z+1/2
-1 -x,-y,-z
-2 +x,-y+1/2,+z+1/2

loop_
_atom_site_type_symbol
_atom_site_label
_atom_site_fract_x
_atom_site_fract_y
_atom_site_fract_z
_atom_site_occupancy
_atom_site_thermal_displace_type
_atom_site_U_iso_or_equiv
_atom_site_symmetry_multiplicity
C C1 0.78780(8) -0.25052(25) 0.32115(12) 1.0 Uiso 0.040 4
C C2 0.78514(9) -0.40602(25) 0.33136(16) 1.0 Uiso 0.040 4
C C3 0.80371(8) -0.47373(12) 0.44583(25) 1.0 Uiso 0.040 4
C C4 0.82494(9) -0.38584(25) 0.55010(15) 1.0 Uiso 0.040 4
C C5 0.82761(8) -0.23031(23) 0.53993(14) 1.0 Uiso 0.040 4
C C6 0.80905(6) -0.16277(17) 0.42546(18) 1.0 Uiso 0.040 4
C C7 0.80603(8) 0.07698(16) 0.51268(15) 1.0 Uiso 0.040 4
C C8 0.86322(9) 0.12890(16) 0.59550(14) 1.0 Uiso 0.040 4
C C9 0.85745(7) 0.21682(19) 0.69432(13) 1.0 Uiso 0.040 4
C C10 0.79456(10) 0.25285(16) 0.71032(12) 1.0 Uiso 0.040 4
C C11 0.73741(8) 0.20067(14) 0.62713(15) 1.0 Uiso 0.040 4
C C12 0.74310(7) 0.11271(17) 0.52841(13) 1.0 Uiso 0.040 4
C C13 0.61280(10) 0.23370(18) 0.56062(11) 1.0 Uiso 0.040 4
C C14 0.56637(9) 0.27898(15) 0.62058(17) 1.0 Uiso 0.040 4
C C15 1.01464(5) 0.32721(17) 0.60418(11) 1.0 Uiso 0.040 4
C C16 0.49467(8) 0.29500(16) 0.57387(16) 1.0 Uiso 0.040 4
C C17 0.46095(10) 0.21013(16) 0.47424(18) 1.0 Uiso 0.040 4
C C18 0.39220(11) 0.22589(22) 0.42950(13) 1.0 Uiso 0.040 4
C C19 0.35720(5) 0.32648(23) 0.48442(20) 1.0 Uiso 0.040 4
C C20 0.39095(11) 0.41136(18) 0.58407(21) 1.0 Uiso 0.040 4
C C21 0.45971(10) 0.39566(19) 0.62885(13) 1.0 Uiso 0.040 4
S S1 0.99915(12) 0.15251(21) 0.66315(17) 1.0 Uiso 0.040 4
N N1 0.92790(11) 0.09194(16) 0.57901(17) 1.0 Uiso 0.040 4
N N2 0.67270(9) 0.23749(14) 0.64329(16) 1.0 Uiso 0.040 4
N N3 0.66068(12) 0.28488(21) 0.75006(18) 1.0 Uiso 0.040 4
N N4 0.59710(13) 0.31058(21) 0.73926(19) 1.0 Uiso 0.040 4
O O1 0.81170(10) -0.00963(18) 0.41552(20) 1.0 Uiso 0.040 4
O O2 1.04929(20) 0.0483(4) 0.64854(22) 1.0 Uiso 0.040 4
O O3 0.99310(24) 0.1735(5) 0.78550(24) 1.0 Uiso 0.040 4
H H1 0.77388 -0.20041 0.24359 1.0 Uiso 0.060 4
H H2 0.76991 -0.46362 0.25778 1.0 Uiso 0.060 4
H H3 0.80298 -0.58157 0.44969 1.0 Uiso 0.060 4
H H4 0.83988 -0.43587 0.62741 1.0 Uiso 0.060 4
H H5 0.84378 -0.17253 0.61319 1.0 Uiso 0.060 4
H H9 0.89664 0.24704 0.75509 1.0 Uiso 0.060 4
H H10 0.7903 0.31014 0.78041 1.0 Uiso 0.060 4
H H12 0.70337 0.07655 0.47167 1.0 Uiso 0.060 4
H H13 0.60456 0.20095 0.47699 1.0 Uiso 0.060 4
H H15A 0.98002 0.40171 0.60746 1.0 Uiso 0.060 4
H H15B 1.05726 0.37212 0.64881 1.0 Uiso 0.060 4
H H15C 1.01653 0.32211 0.51838 1.0 Uiso 0.060 4
H H17 0.48495 0.1406 0.43598 1.0 Uiso 0.060 4
H H18 0.36882 0.16877 0.3598 1.0 Uiso 0.060 4
H H19 0.30989 0.33957 0.4525 1.0 Uiso 0.060 4
H H20 0.36702 0.48238 0.62124 1.0 Uiso 0.060 4
H H21 0.48319 0.4544 0.69754 1.0 Uiso 0.060 4
H H1N1 0.92905 0.01964 0.52848 1.0 Uiso 0.060 4

loop_
_atom_type_symbol
_atom_type_number_in_cell
_atom_type_scat_dispersion_real
_atom_type_scat_dispersion_imag
_atom_type_scat_Cromer_Mann_a1
_atom_type_scat_Cromer_Mann_a2
_atom_type_scat_Cromer_Mann_a3
_atom_type_scat_Cromer_Mann_a4
_atom_type_scat_Cromer_Mann_b1
_atom_type_scat_Cromer_Mann_b2
_atom_type_scat_Cromer_Mann_b3
_atom_type_scat_Cromer_Mann_b4
_atom_type_scat_Cromer_Mann_c
_atom_type_scat_source
C 84.0 0.000 0.000 2.31000 20.8439 1.02000 10.2075 1.58860 0.56870 0.86500 51.6512 0.21560 International_Tables_Vol_C
S 4.0 0.000 0.000 6.90530 1.46790 5.20340 22.2151 1.43790 0.25360 1.58630 56.1720 0.86690 International_Tables_Vol_C
N 16.0 0.000 0.000 12.2126 0.00570 3.13220 9.89330 2.01250 28.9975 1.16630 0.58260 -11.529 International_Tables_Vol_C
O 12.0 0.000 0.000 3.04850 13.2771 2.28680 5.70110 1.54630 0.32390 0.86700 32.9089 0.25080 International_Tables_Vol_C
H 72.0 0.000 0.000 0.49300 10.5109 0.32291 26.1257 0.14019 3.14236 0.04081 57.7997 0.00304 International_Tables_Vol_C

loop_
_geom_angle_atom_site_label_1
_geom_angle_atom_site_label_2
_geom_angle_atom_site_label_3
_geom_angle
_geom_angle_site_symmetry_1
_geom_angle_site_symmetry_3
_geom_angle_publ_flag
C1 C2 H2 118.06 1_555 1_555 n
C2 C1 H1 121.88 1_555 1_555 n
C2 C3 H3 118.09 1_555 1_555 n
C3 C2 C1 120.03(8) 1_555 1_555 n
C3 C2 H2 121.91 1_555 1_555 n
C3 C4 H4 118.16 1_555 1_555 n
C4 C3 C2 119.98(9) 1_555 1_555 n
C4 C3 H3 121.89 1_555 1_555 n
C4 C5 H5 118.27 1_555 1_555 n
C5 C4 C3 120.01(9) 1_555 1_555 n
C5 C4 H4 121.74 1_555 1_555 n
C5 C6 C1 120.09(9) 1_555 1_555 n
C6 C1 C2 119.93(9) 1_555 1_555 n
C6 C1 H1 118.16 1_555 1_555 n
C6 C5 C4 119.96(9) 1_555 1_555 n
C6 C5 H5 121.74 1_555 1_555 n
C7 C8 N1 119.96(11) 1_555 1_555 n
C7 C12 H12 120.47 1_555 1_555 n
C7 O1 C6 118.75(11) 1_555 1_555 n
C8 C7 O1 119.92(11) 1_555 1_555 n
C8 C9 H9 120.38 1_555 1_555 n
C8 N1 S1 125.68(10) 1_555 1_555 n
C8 N1 H1N1 115.89 1_555 1_555 n
C9 C8 C7 119.91(10) 1_555 1_555 n
C9 C8 N1 120.13(10) 1_555 1_555 n
C9 C10 C11 119.77(8) 1_555 1_555 n
C9 C10 H10 120.46 1_555 1_555 n
C10 C9 C8 120.14(9) 1_555 1_555 n
C10 C9 H9 119.34 1_555 1_555 n
C10 C11 C12 120.15(9) 1_555 1_555 n
C10 C11 N2 119.92(10) 1_555 1_555 n
C11 C10 H10 119.71 1_555 1_555 n
C11 C12 C7 119.92(9) 1_555 1_555 n
C11 C12 H12 119.61 1_555 1_555 n
C11 N2 C13 128.97(12) 1_555 1_555 n
C11 N2 N3 124.57(11) 1_555 1_555 n
C12 C7 C8 120.12(10) 1_555 1_555 n
C12 C7 O1 119.96(11) 1_555 1_555 n
C12 C11 N2 119.93(10) 1_555 1_555 n
C13 C14 C16 128.90(11) 1_555 1_555 n
C13 C14 N4 109.68(10) 1_555 1_555 n
C13 N2 N3 106.47(10) 1_555 1_555 n
C14 C13 H13 127.01 1_555 1_555 n
C14 C16 C17 120.12(12) 1_555 1_555 n
C14 C16 C21 119.83(12) 1_555 1_555 n
C14 N4 N3 105.46(11) 1_555 1_555 n
C16 C17 C18 120.00(9) 1_555 1_555 n
C16 C17 H17 120.27 1_555 1_555 n
C16 C21 C20 119.92(9) 1_555 1_555 n
C16 C21 H21 119.84 1_555 1_555 n
C17 C16 C21 120.05(9) 1_555 1_555 n
C17 C18 C19 119.98(8) 1_555 1_555 n
C17 C18 H18 120.29 1_555 1_555 n
C18 C17 H17 119.73 1_555 1_555 n
C18 C19 C20 119.99(8) 1_555 1_555 n
C18 C19 H19 120.24 1_555 1_555 n
C19 C18 H18 119.72 1_555 1_555 n
C19 C20 C21 120.05(8) 1_555 1_555 n
C19 C20 H20 120.17 1_555 1_555 n
C20 C19 H19 119.75 1_555 1_555 n
C20 C21 H21 120.24 1_555 1_555 n
C21 C20 H20 119.77 1_555 1_555 n
S1 C15 H15A 112.40 1_555 1_555 n
S1 C15 H15B 112.97 1_555 1_555 n
S1 C15 H15C 112.99 1_555 1_555 n
S1 N1 H1N1 117.50 1_555 1_555 n
N1 S1 C15 107.16(11) 1_555 1_555 n
N1 S1 O2 106.99(15) 1_555 1_555 n
N1 S1 O3 108.86(15) 1_555 1_555 n
N2 C13 C14 106.53(9) 1_555 1_555 n
N2 C13 H13 126.41 1_555 1_555 n
N2 N3 N4 111.87(11) 1_555 1_555 n
N4 C14 C16 121.42(11) 1_555 1_555 n
O1 C6 C1 119.99(13) 1_555 1_555 n
O1 C6 C5 119.92(13) 1_555 1_555 n
O2 S1 C15 109.01(16) 1_555 1_555 n
O3 S1 C15 108.63(16) 1_555 1_555 n
O3 S1 O2 115.85(15) 1_555 1_555 n

loop_
_geom_bond_atom_site_label_1
_geom_bond_atom_site_label_2
_geom_bond_distance
_geom_bond_site_symmetry_2
_geom_bond_publ_flag
C1 C2 1.3905(12) 1_555 n
C1 C6 1.3903(12) 1_555 n
C1 H1 0.9610 1_555 n
C2 C1 1.3905(12) 1_555 n
C2 C3 1.3911(12) 1_555 n
C2 H2 0.9603 1_555 n
C3 C2 1.3911(12) 1_555 n
C3 C4 1.3908(12) 1_555 n
C3 H3 0.9606 1_555 n
C4 C3 1.3908(12) 1_555 n
C4 C5 1.3907(12) 1_555 n
C4 H4 0.9602 1_555 n
C5 C4 1.3907(12) 1_555 n
C5 C6 1.3905(12) 1_555 n
C5 H5 0.9608 1_555 n
C6 C1 1.3903(12) 1_555 n
C6 C5 1.3905(12) 1_555 n
C6 O1 1.3693(11) 1_555 n
C7 C8 1.3902(11) 1_555 n
C7 C12 1.3910(12) 1_555 n
C7 O1 1.3697(12) 1_555 n
C8 C7 1.3902(11) 1_555 n
C8 C9 1.3921(12) 1_555 n
C8 N1 1.4315(12) 1_555 n
C9 C8 1.3921(12) 1_555 n
C9 C10 1.3920(11) 1_555 n
C9 H9 0.9601 1_555 n
C10 C9 1.3920(11) 1_555 n
C10 C11 1.3924(11) 1_555 n
C10 H10 0.9638 1_555 n
C11 C10 1.3924(11) 1_555 n
C11 C12 1.3910(12) 1_555 n
C11 N2 1.4303(12) 1_555 n
C12 C7 1.3910(12) 1_555 n
C12 C11 1.3910(12) 1_555 n
C12 H12 0.9621 1_555 n
C13 C14 1.3647(11) 1_555 n
C13 N2 1.3520(11) 1_555 n
C13 H13 0.9625 1_555 n
C14 C13 1.3647(11) 1_555 n
C14 C16 1.4496(12) 1_555 n
C14 N4 1.3622(12) 1_555 n
C15 S1 1.7514(12) 1_555 n
C15 H15A 0.9821 1_555 n
C15 H15B 0.9834 1_555 n
C15 H15C 0.9807 1_555 n
C16 C14 1.4496(12) 1_555 n
C16 C17 1.3898(11) 1_555 n
C16 C21 1.3898(12) 1_555 n
C17 C16 1.3898(11) 1_555 n
C17 C18 1.3901(12) 1_555 n
C17 H17 0.9599 1_555 n
C18 C17 1.3901(12) 1_555 n
C18 C19 1.3895(12) 1_555 n
C18 H18 0.9602 1_555 n
C19 C18 1.3895(12) 1_555 n
C19 C20 1.3902(12) 1_555 n
C19 H19 0.9603 1_555 n
C20 C19 1.3902(12) 1_555 n
C20 C21 1.3902(12) 1_555 n
C20 H20 0.9606 1_555 n
C21 C16 1.3898(12) 1_555 n
C21 C20 1.3902(12) 1_555 n
C21 H21 0.9608 1_555 n
S1 C15 1.7514(12) 1_555 n
S1 N1 1.6315(12) 1_555 n
S1 O2 1.4292(12) 1_555 n
S1 O3 1.4305(12) 1_555 n
N1 C8 1.4315(12) 1_555 n
N1 S1 1.6315(12) 1_555 n
N1 H1N1 0.8642 1_555 n
N2 C11 1.4303(12) 1_555 n
N2 C13 1.3520(11) 1_555 n
N2 N3 1.3575(12) 1_555 n
N3 N2 1.3575(12) 1_555 n
N3 N4 1.3076(12) 1_555 n
N4 C14 1.3622(12) 1_555 n
N4 N3 1.3076(12) 1_555 n
O1 C6 1.3693(11) 1_555 n
O1 C7 1.3697(12) 1_555 n
O2 S1 1.4292(12) 1_555 n
O3 S1 1.4305(12) 1_555 n

loop_
_gsas_i100_meas
0.55
7.06
22.99
9.96
0.82
4.57
0.18
24.86
9.22
6.67
0.01
0.22
0.60
0.01
6.77
27.22
0.53
2.16
100.00
0.00
34.51
0.04
1.74
10.92
9.82
16.38
4.53
7.19
0.01
2.79
56.26
0.71
54.51
0.17
2.10
0.03
12.38
1.47
0.04
2.77
0.50
2.99
0.00
2.77
0.38
25.78
1.41
2.31
6.48
0.01
5.41
12.67
0.00
2.11
1.41
4.11
10.29
0.13
1.83
0.55
0.02
5.07
0.00
0.27
0.00
0.02
1.55
0.22
0.50
0.32
0.12
1.06
0.13
3.93
1.45
0.70
2.26
0.89
0.60
1.85
0.21
0.93
0.00
0.18
0.18
1.75
1.19
0.56
1.32
1.17
0.06
0.10
2.00
0.84
2.67
0.00
0.05
0.28
0.18
2.15
0.96
1.15
0.22
0.52
2.47
1.14
0.33
0.00
0.00
0.12
0.40
0.17
0.00
1.63
1.10
0.00
0.71
7.05
0.17
0.90
1.78
0.06
0.43
1.29
0.00
1.17
0.15
0.03
0.03
0.26
0.10
0.16
2.26
0.02
0.01
0.30
0.52
0.00
0.56
0.93
0.24
0.39
0.59
0.16
0.08
0.02
0.04
0.10
0.06
1.01
0.32
1.22
0.04
0.23
0.09
0.05
0.36
0.06
0.11
0.00
0.13
0.00
0.35
1.36
0.09
0.04
0.01
0.31
0.84
0.00
0.16
0.96
0.08
0.32
0.01
4.73
0.28
0.19
0.00
0.90
0.14
0.01
1.05
1.78
0.30
0.38
0.00
0.00
0.00
0.07
0.08
0.12
0.13
1.73
0.28
0.01
0.01
0.34
0.00
0.01
0.11
0.03
0.04
2.17
0.04
1.20
0.03
0.11
0.01
0.02
1.10
0.10
0.05
0.06
0.50
0.02
0.00
0.00
0.00
0.11
0.84
0.00
0.13
0.01
0.46
0.04
0.04
0.01
0.12
0.05
0.09
0.01
0.28
0.00
0.02
0.09
0.12
2.45
0.23
0.03
0.47
0.02
0.06
0.51
0.00
0.41
0.23
2.59
0.12
0.46
0.15
0.04
0.00
0.08
0.11
0.01
0.02
0.34
0.51
1.10
1.40
0.01
1.02
0.01
0.09
0.00
0.21
0.78
0.07
0.25
0.38
0.00
0.00
0.23
0.12
0.60
0.29
0.01
0.00
0.38
0.86
0.06
0.32
1.05
0.04
0.00
0.44
1.09
0.00
0.14
0.00
0.02
0.02
0.09
0.07
0.00
1.43
0.03
1.84
0.00
0.12
0.14
0.21
0.49
0.39
0.00
0.00
0.15
0.01
0.03
0.27
0.00
2.51
0.62
0.00
0.00
0.18
0.02
0.00
0.09
0.19
0.01
0.76
0.08
0.49
0.13
0.89
0.64
0.35
0.55
0.01
0.00
0.00
0.00
0.00
0.14
0.00
0.01
0.22
0.05
0.07
0.06
0.12
0.04
0.07
0.52
0.29
0.06
0.17
0.23
0.00
0.01
0.07
0.02
0.01
0.02
0.22
0.02
0.02
0.00
0.41
0.02
0.06
0.05
0.11
0.42
0.00
0.04
0.00
0.38
0.51
0.00
0.09
0.02
0.32
0.01
0.10
0.28
0.00
0.01
0.10
0.02
0.05
0.00
0.34
0.10
0.10
0.05
0.32
0.78
0.02
0.00
0.35
0.05
0.21
0.01
0.49
0.00
0.15
0.22
0.10
0.17
0.04
0.08
0.03
0.01
0.09
0.14
0.25
0.10
0.00
0.28
0.05
0.00
0.00
0.00
0.00
0.01
0.00
0.30
0.30
0.23
0.15
0.06
0.03
0.00
0.16
0.00
0.22
0.16
0.21
0.04
0.19
0.50
0.34
0.06
0.02
0.21
0.27
0.00
0.00
0.00
0.00
0.07
0.20
0.52
0.00
0.00
0.00
0.06
0.00
0.04
0.24
0.10
0.05
0.02
0.14
0.01
0.01
0.19
0.02
0.01
0.13
0.12
0.51
0.18
0.04
0.49
0.26
0.00
0.07
0.00
0.00
0.00
0.04
0.09
0.03
0.05
0.01
0.00
0.00
0.14
0.26
0.01
0.02
0.10
0.00
0.00
0.03
0.30
0.02
0.24
0.05
0.13
0.00
0.05
0.02
0.37
0.01
0.19
0.53
0.00
0.10
0.00
0.01
0.02
0.04
0.02
0.10
0.00
0.06
0.00
0.62
0.01
0.16
0.15
0.00
0.15
0.13
0.00
0.27
0.14
0.23
0.01
0.01
0.00
0.03
0.29
0.00
0.02
0.05
0.00
0.00
0.02
0.02
0.00
0.08
0.06
0.03
0.00
0.14
0.05
0.13
0.06
0.05
0.01
0.01
0.00
0.04
0.00
0.03
0.03
0.08
0.00
0.00
0.00
0.06
0.27
0.47
0.00
0.01
0.00
0.00
0.03
0.00
0.01
0.00
0.00
0.15
0.02
0.00
0.24
0.02
0.00
0.10
0.00
0.03
0.00
0.06
0.00
0.00
0.03
0.07
0.02
0.00
0.13
0.07
0.02
0.16
0.00
0.02
0.01
0.03
0.00
0.09
0.00
0.00
0.03
0.01
0.31
0.01
0.00
0.00
0.01
0.32
0.01
0.02
0.36
0.00
0.03
0.07
0.30
0.00
0.04
0.00
0.00
0.18
0.01
0.00
0.04
0.01
0.00
0.11
0.08
0.27
0.00
0.02
0.01
0.04
0.07
0.02
0.04
0.02
0.01
0.16
0.01
0.03
0.00
0.05
0.00
0.01
0.02
0.10
0.00
0.00
0.02
0.03
0.37
0.02
0.30
0.00
0.02
0.00
0.14
0.03
0.06
0.09
0.00
0.13
0.00
0.04
0.00
0.03
0.05
0.31
0.00
0.06
0.14
0.00
0.04
0.12
0.08
0.11
0.06
0.07
0.13
0.17
0.05
0.06
0.06
0.10
0.02
0.17
0.00
0.02
0.00
0.01
0.07
0.02
0.02
0.04
0.05
0.00
0.01
0.00
0.00
0.01
0.07
0.00
0.08
0.04
0.00
0.00
0.06
0.07
0.02
0.02
0.01
0.03
0.04
0.05
0.01
0.02
0.01
0.01
0.00
0.02
0.04
0.00
0.14
0.01
0.11
0.01
0.02
0.00
0.08
0.02
0.02
0.15
0.04
0.00
0.01
0.01
0.00
0.06
0.10
0.04
0.00
0.03
0.00
0.03
0.00
0.17
0.13
0.11
0.17
0.00
0.17
0.17
0.00
0.00
0.01
0.12
0.01
0.02
0.12
0.04
0.03
0.11
0.08
0.01
0.03
0.06
0.01
0.00
0.06
0.03
0.00
0.05
0.02
0.01
0.00
0.03
0.04
0.03
0.11
0.05
0.11
0.06
0.01
0.01
0.09
0.04
0.08
0.00
0.01
0.02
0.16
0.01
0.05
0.02
0.01
0.00
0.01
0.02
0.03
0.11
0.02
0.08
0.00
0.03
0.00
0.07
0.00
0.05
0.00
0.01
0.00
0.16
0.08
0.04
0.01
0.04
0.13
0.00
0.00
0.02
0.22
0.01
0.12
0.07
0.12
0.21
0.00
0.19
0.01
0.00
0.09
0.02
0.01
0.00
0.03
0.00
0.10
0.00
0.00
0.00
0.00
0.00
0.07
0.04
0.02
0.00
0.01
0.05
0.00
0.06
0.01
0.18
0.00
0.19
0.03
0.01
0.00
0.01
0.05
0.00
0.01
0.04
0.02
0.01
0.10
0.00
0.01
0.00
0.05
0.02
0.00
0.00
0.07
0.00
0.00
0.00
0.00
0.03
0.02
0.01
0.00
0.03
0.15
0.02
0.01
0.03
0.00
0.01
0.02
0.06
0.02
0.07
0.69
0.11
0.07
0.00
0.00
0.03
0.00
0.00
0.01
0.02
0.00
0.09
0.03
0.01
0.00
0.13
0.01
0.00
0.00
0.04
0.02
0.01
0.00
0.00
0.00
0.00
0.02
0.00
0.05
0.07
0.02
0.20
0.00
0.02
0.01
0.13
0.06
0.02
0.19
0.01
0.01
0.00
0.00
0.02
0.00
0.04
0.01
0.00
0.00
0.01
0.00
0.18
0.02
0.00
0.05
0.09
0.26
0.04
0.02
0.02
0.00
0.00
0.08
0.02
0.09
0.00
0.21
0.03
0.08
0.06
0.00
0.01
0.00
0.00
0.04
0.00
0.00
0.05
0.00
0.00
0.10
0.00
0.01
0.00
0.01
0.03
0.11
0.08
0.50
0.01
0.00
0.01
0.04
0.15
0.00
0.07
0.01
0.11
0.02
0.00
0.03
0.06
0.01
0.00
0.00
0.00
0.00
0.06
0.02
0.08
0.01
0.06
0.00
0.31
0.03
0.12
0.02
0.02
0.05
0.00
0.06
0.03
0.01
0.02
0.14
0.09
0.01
0.01
0.05
0.04
0.02
0.02
0.29
0.01
0.00
0.20
0.00
0.06
0.00
0.04
0.03
0.00
0.03
0.00
0.00
0.30
0.00
0.16
0.00
0.01
0.11
0.00
0.11
0.00
0.00
0.03
0.04
0.04
0.01
0.48
0.01
0.00
0.11
0.00
0.00
0.01
0.00
0.04
0.05
0.00
0.10
0.18
0.01
0.03
0.14
0.08
0.00
0.26
0.02
0.01
0.06
0.15
0.00
0.00
0.04
0.00
0.00
0.02
0.00
0.00
0.03
0.01
0.00
0.03
0.00
0.03
0.05
0.00
0.00
0.00
0.00
0.09
0.01
0.01
0.00
0.00
0.06
0.01
0.00
0.00
0.00
0.01
0.01
0.07
0.08
0.07
0.01
0.10
0.08
0.00
0.00
0.19
0.04
0.03
0.03
0.00
0.02
0.03
0.04
0.03
0.00
0.00
0.08
0.00
0.04
0.02
0.00
0.00
0.03
0.04
0.03
0.00
0.00
0.13
0.14
0.04
0.27
0.13
0.23
0.00
0.01
0.00
0.01
0.03
0.06
0.00
0.08
0.02
0.04
0.00
0.00
0.04
0.00
0.00
0.00
0.04
0.02
0.00
0.00
0.00
0.00
0.02
0.02
0.05
0.01
0.02
0.02
0.01
0.06
0.01
0.02
0.00
0.01
0.01
0.05
0.00
0.00
0.00
0.02
0.00
0.31
0.00
0.02
0.00
0.01
0.08
0.01
0.00
0.07
0.00
0.00
0.00
0.04
0.00
0.00
0.11
0.02
0.02
0.03
0.01
0.07
0.00
0.01
0.01
0.05
0.04
0.01
0.21
0.00
0.06
0.08
0.01
0.03
0.01
0.08
0.00
0.00
0.02
0.00
0.00
0.01
0.01
0.02
0.30
0.03
0.00
0.00
0.03
0.00
0.01
0.02
0.02
0.00
0.09
0.10
0.08
0.03
0.10
0.00
0.08
0.11
0.01
0.00
0.03
0.02
0.04
0.02
0.00
0.00
0.04
0.03
0.00
0.00
0.00
0.02
0.01
0.00
0.04
0.01
0.00
0.00
0.00
0.02
0.01
0.00
0.02
0.00
0.00
0.05
0.00
0.02
0.07
0.01
0.00
0.57
0.03
0.00
0.00
0.00
0.01
0.01
0.02
0.00
0.06
0.00
0.00
0.11
0.00
0.00
0.03
0.00
0.25
0.00
0.01
0.11
0.00
0.00
0.03
0.01
0.01
0.01
0.00
0.00
0.04
0.03
0.00
0.00
0.00
0.00
0.02
0.00
0.04
0.00
0.03
0.01
0.05
0.12
0.18
0.01
0.00
0.01
0.00
0.00
0.03
0.06
0.04
0.00
0.00
0.13
0.00
0.00
0.01
0.11
0.33
0.03
0.00
0.00
0.02
0.00
0.10
0.00
0.08
0.00
0.02
0.05
0.02
0.00
0.00
0.05
0.03
0.00
0.06
0.04
0.03
0.00
0.00
0.01
0.00
0.00
0.08
0.09
0.10
0.09
0.01
0.01
0.00
0.05
0.01
0.00
0.00
0.00
0.31
0.05
0.01
0.00
0.00
0.02
0.06
0.03
0.00
0.01
0.01
0.00
0.01
0.00
0.09
0.04
0.03
0.01
0.12
0.02
0.00
0.00
0.13
0.03
0.13
0.00
0.02
0.07
0.00
0.00
0.05
0.05
0.01
0.02
0.00
0.09
0.04
0.06
0.02
0.01
0.01
0.01
0.02
0.05
0.02
0.00
0.05
0.10
0.02
0.00
0.00
0.01
0.00
0.31
0.00
0.02
0.16
0.01
0.04
0.00
0.02
0.00
0.01
0.00
0.00
0.04
0.00
0.02
0.01
0.05
0.01
0.10
0.01
0.02
0.04
0.25
0.02
0.04
0.02
0.01
0.04
0.00
0.01
0.03
0.04
0.00
0.00
0.01
0.07
0.00
0.03
0.00
0.01
0.01
0.00
0.00
0.00
0.00
0.01
0.01
0.07
0.02
0.06
0.00
0.01
0.11
0.00
0.02
0.07
0.00
0.00
0.02
0.13
0.00
0.02
0.01
0.00
0.01
0.07
0.02
0.00
0.05
0.02
0.01
0.00
0.06
0.00
0.10
0.00
0.06
0.01
0.00
0.09
0.00
0.07
0.17
0.09
0.00
0.00
0.00
0.01
0.00
0.01
0.00
0.01
0.10
0.00
0.00
0.00
0.00
0.00
0.04
0.04
0.01
0.04
0.03
0.00
0.00
0.08
0.01
0.00
0.00
0.02
0.01
0.01
0.00
0.01
0.01
0.05
0.02
0.00
0.06
0.06
0.02
0.02
0.00
0.18
0.10
0.00
0.04
0.02
0.06
0.21
0.01
0.00
0.00
0.00
0.02
0.00
0.00
0.04
0.00
0.01
0.02
0.00
0.05
0.02
0.10
0.01
0.00
0.01
0.00
0.01
0.03
0.03
0.00
0.01
0.00
0.00
0.01
0.00
0.00
0.04
0.01
0.01
0.00
0.09
0.02
0.02
0.04
0.00
0.00
0.01
0.00
0.00
0.02
0.00
0.01
0.01
0.01
0.05
0.02
0.00
0.09
0.03
0.05
0.01
0.01
0.00
0.03
0.01
0.01
0.00
0.00
0.02
0.01
0.00
0.00
0.00
0.00
0.00
0.00
0.00
0.00
0.03
0.06
0.00
0.01
0.09
0.00
0.00
0.01
0.00
0.00
0.02
0.03
0.00
0.02
0.00
0.00
0.08
0.00
0.02
0.01
0.00
0.03
0.00
0.01
0.07
0.03
0.02
0.00
0.02
0.00
0.00
0.00
0.03
0.00
0.00
0.02
0.00
0.00
0.01
0.00
0.00
0.00
0.01
0.00
0.01
0.00
0.00
0.00
0.03
0.00
0.03
0.00
0.01
0.00
0.01
0.00
0.00
0.06
0.00
0.02
0.01
0.01
0.02
0.00
0.03
0.00
0.02
0.06
0.02
0.01
0.00
0.00
0.00
0.13
0.07
0.00
0.00
0.02
0.02
0.00
0.05
0.04
0.04
0.00
0.02
0.00
0.00
0.00
0.06
0.00
0.00
0.07
0.00
0.00
0.03
0.03
0.00
0.01
0.01
0.04
0.00
0.00
0.00
0.04
0.01
0.01
0.00
0.00
0.16
0.11
0.01
0.03
0.00
0.01
0.06
0.00
0.02
0.01
0.03
0.00
0.00
0.01
0.00
0.07
0.01
0.03
0.01
0.01
0.00
0.00
0.04
0.01
0.03
0.00
0.00
0.02
0.02
0.01
0.00
0.00
0.08
0.00
0.00
0.03
0.00
0.02
0.02
0.04
0.03
0.00
0.00
0.01
0.01
0.07
0.00
0.00
0.01
0.04
0.01
0.00
0.00
0.00
0.04
0.02
0.00
0.05
0.00
0.00
0.01
0.02
0.00
0.00
0.00
0.00
0.00
0.00
0.04
0.00
0.02
0.01
0.02
0.10
0.00
0.02
0.04
0.04
0.03
0.10
0.00
0.01
0.00
0.17
0.10
0.01
0.03
0.00
0.00
0.07
0.01
0.00
0.00
0.01
0.01
0.04
0.01
0.01
0.01
0.04
0.00
0.00
0.00
0.00
0.00
0.08
0.00
0.01
0.07
0.01
0.05
0.05
0.18
0.00
0.00
0.01
0.02
0.00
0.00
0.00
0.03
0.07
0.03
0.01
0.02
0.00
0.05
0.02
0.01
0.01
0.01
0.02
0.00
0.03
0.00
0.10
0.00
0.00
0.01
0.02
0.00
0.02
0.03
0.10
0.06
0.11
0.03
0.02
0.00
0.00
0.00
0.00
0.01
0.02
0.00
0.01
0.00
0.00
0.00
0.02
0.00
0.00
0.04
0.01
0.00
0.00
0.01
0.00
0.00
0.00
0.00
0.04
0.01
0.00
0.01
0.00
0.00
0.09
0.00
0.00
0.00
0.00
0.01
0.00
0.01
0.00
0.00
0.01
0.01
0.00
0.00
0.01
0.32
0.03
0.00
0.02
0.06
0.04
0.13
0.00
0.00
0.02
0.00
0.04
0.00
0.01
0.03
0.00
0.00
0.00
0.01
0.00
0.06
0.02
0.03
0.01
0.00
0.02
0.00
0.02
0.00
0.00
0.02
0.01
0.00
0.00
0.01
0.00
0.03
0.00
0.00
0.00
0.01
0.00
0.00
0.01
0.07
0.00
0.01
0.00
0.00
0.00
0.02
0.01
0.01
0.00
0.00
0.00
0.00
0.00
0.00
0.00
0.03
0.00
0.00
0.01
0.03
0.04
0.00
0.01
0.00
0.02
0.01
0.01
0.01
0.00
0.00
0.06
0.07
0.01
0.08
0.06
0.01
0.02
0.09
0.01
0.00
0.10
0.02
0.00
0.00
0.00
0.01
0.00
0.00
0.00
0.00
0.01
0.07
0.00
0.01
0.02
0.00
0.01
0.01
0.17
0.11
0.00
0.00
0.00
0.00
0.01
0.01
0.04
0.01
0.01
0.01
0.00
0.00
0.01
0.00
0.00
0.00
0.03
0.00
0.02
0.03
0.00
0.01
0.01
0.03
0.00
0.00
0.07
0.02
0.00
0.04
0.02
